data_7017080
loop_
_publ_author_name
'Han, Yumiao'
'Luo, Qun'
'Hao, Xiang'
'Li, Xianchan'
'Wang, Fuyi'
'Hu, Wenbing'
'Wu, Kui'
'L\"u, Shuang'
'Sadler, Peter J.'

_publ_section_title
;
 Reactions of an organoruthenium anticancer complex with
 2-mercaptobenzanilide-a model for the active-site cysteine of protein
 tyrosine phosphatase 1B.
;
_journal_issue 43
_journal_name_full 'Dalton transactions (Cambridge, England : 2003)'
_journal_page_first 11519
_journal_page_last 11529
_journal_paper_doi 10.1039/c1dt11189b
_journal_volume 40
_journal_year 2011
_chemical_formula_moiety 'C13 H11 N O S'
_chemical_formula_sum 'C13 H11 N O S'
_chemical_formula_weight 229.29
_chemical_name_systematic
;
?
;
_space_group_IT_number 19
_symmetry_cell_setting orthorhombic
_symmetry_space_group_name_Hall 'P 2ac 2ab'
_symmetry_space_group_name_H-M 'P 21 21 21'
_atom_sites_solution_hydrogens geom
_atom_sites_solution_primary direct
_atom_sites_solution_secondary difmap
_audit_creation_method SHELXL-97
_cell_angle_alpha 90.00
_cell_angle_beta 90.00
_cell_angle_gamma 90.00
_cell_formula_units_Z 8
_cell_length_a 9.6385(19)
_cell_length_b 11.635(2)
_cell_length_c 20.051(4)
_cell_measurement_reflns_used 456
_cell_measurement_temperature 173(2)
_cell_measurement_theta_max 27.48
_cell_measurement_theta_min 2.17
_cell_volume 2248.6(7)
_computing_cell_refinement 'CrystalClear (Rigaku Inc., 2008)'
_computing_data_collection 'CrystalClear (Rigaku Inc., 2008)'
_computing_data_reduction 'CrystalClear (Rigaku Inc., 2008)'
_computing_molecular_graphics 'XP in Siemens SHELXTL (Sheldrick, 1994)'
_computing_publication_material 'SHELX97 (Sheldrick, 1997)'
_computing_structure_refinement 'SHELXL-97 (Sheldrick, 1997)'
_computing_structure_solution 'SHELXS-97 (Sheldrick, 1990)'
_diffrn_ambient_temperature 173(2)
_diffrn_measured_fraction_theta_full 0.997
_diffrn_measured_fraction_theta_max 0.997
_diffrn_measurement_device_type 'Saturn724+ CCD'
_diffrn_measurement_method '\w scans at fixed \c = 45\%'
_diffrn_radiation_monochromator graphite
_diffrn_radiation_source 'sealed tube'
_diffrn_radiation_type MoK\a
_diffrn_radiation_wavelength 0.71073
_diffrn_reflns_av_R_equivalents 0.0350
_diffrn_reflns_av_sigmaI/netI 0.0299
_diffrn_reflns_limit_h_max 12
_diffrn_reflns_limit_h_min -12
_diffrn_reflns_limit_k_max 13
_diffrn_reflns_limit_k_min -15
_diffrn_reflns_limit_l_max 26
_diffrn_reflns_limit_l_min -24
_diffrn_reflns_number 18364
_diffrn_reflns_theta_full 27.49
_diffrn_reflns_theta_max 27.49
_diffrn_reflns_theta_min 2.74
_exptl_absorpt_coefficient_mu 0.263
_exptl_absorpt_correction_T_max 0.9347
_exptl_absorpt_correction_T_min 0.9088
_exptl_absorpt_correction_type multi-scan
_exptl_absorpt_process_details 'CrystalClear (Rigaku Inc., 2008)'
_exptl_crystal_colour colorless
_exptl_crystal_density_diffrn 1.355
_exptl_crystal_density_method 'not measured'
_exptl_crystal_description block
_exptl_crystal_F_000 960
_exptl_crystal_size_max 0.37
_exptl_crystal_size_mid 0.29
_exptl_crystal_size_min 0.26
_refine_diff_density_max 0.209
_refine_diff_density_min -0.185
_refine_diff_density_rms 0.041
_refine_ls_abs_structure_details 'Flack H D (1983), Acta Cryst. A39, 876-881'
_refine_ls_abs_structure_Flack 0.02(5)
_refine_ls_extinction_method none
_refine_ls_goodness_of_fit_ref 1.077
_refine_ls_hydrogen_treatment constr
_refine_ls_matrix_type full
_refine_ls_number_parameters 289
_refine_ls_number_reflns 5149
_refine_ls_number_restraints 0
_refine_ls_restrained_S_all 1.077
_refine_ls_R_factor_all 0.0370
_refine_ls_R_factor_gt 0.0355
_refine_ls_shift/su_max 0.000
_refine_ls_shift/su_mean 0.000
_refine_ls_structure_factor_coef Fsqd
_refine_ls_weighting_details 'calc w=1/[\s^2^(Fo^2^)+(0.0414P)^2^+0.2948P] where P=(Fo^2^+2Fc^2^)/3'
_refine_ls_weighting_scheme calc
_refine_ls_wR_factor_gt 0.0849
_refine_ls_wR_factor_ref 0.0859
_reflns_number_gt 4983
_reflns_number_total 5149
_reflns_threshold_expression >2sigma(I)
_cod_data_source_file c1dt11189b.txt
_cod_data_source_block sa76
_cod_depositor_comments
;
The following automatic conversions were performed:

'_exptl_absorpt_correction_type' value 'Multi-scan' changed to
'multi-scan' according to
/home/saulius/struct/CIF-dictionaries/cif_core.dic dictionary named
'cif_core.dic' version 2.4.1 from 2010-06-29.

Automatic conversion script
Id: cif_fix_values 1715 2011-07-08 13:25:40Z adriana 
;
_cod_original_cell_volume 2248.5(8)
_cod_original_sg_symbol_H-M P2(1)2(1)2(1)
_cod_database_code 7017080

loop_
_symmetry_equiv_pos_as_xyz
'x, y, z'
'-x+1/2, -y, z+1/2'
'-x, y+1/2, -z+1/2'
'x+1/2, -y+1/2, -z'

loop_
_atom_site_label
_atom_site_type_symbol
_atom_site_fract_x
_atom_site_fract_y
_atom_site_fract_z
_atom_site_U_iso_or_equiv
_atom_site_adp_type
_atom_site_occupancy
_atom_site_symmetry_multiplicity
_atom_site_calc_flag
_atom_site_refinement_flags
S1 S 0.49341(4) 0.58676(4) 0.15311(2) 0.03407(11) Uani 1 1 d .
H1 H 0.4069 0.6589 0.1574 0.041 Uiso 1 1 d R
S2 S 1.03395(5) 0.39306(4) -0.11182(2) 0.03814(12) Uani 1 1 d .
H2 H 1.1158 0.3202 -0.1106 0.046 Uiso 1 1 d R
O1 O 0.73353(14) 0.43879(10) 0.13847(6) 0.0354(3) Uani 1 1 d .
O2 O 0.77897(15) 0.52860(11) -0.10749(6) 0.0403(3) Uani 1 1 d .
N1 N 0.79392(16) 0.41919(12) 0.02978(7) 0.0314(3) Uani 1 1 d .
H1A H 0.7971 0.4537 -0.0092 0.038 Uiso 1 1 calc R
N2 N 0.72677(15) 0.58213(12) -0.21367(7) 0.0319(3) Uani 1 1 d .
H2A H 0.7224 0.5572 -0.2551 0.038 Uiso 1 1 calc R
C1 C 0.5894(2) 0.77919(16) 0.08816(9) 0.0330(4) Uani 1 1 d .
H1B H 0.5141 0.8185 0.1085 0.040 Uiso 1 1 calc R
C2 C 0.6787(2) 0.83837(16) 0.04682(9) 0.0369(4) Uani 1 1 d .
H2B H 0.6650 0.9183 0.0396 0.044 Uiso 1 1 calc R
C3 C 0.7883(2) 0.78273(16) 0.01570(9) 0.0354(4) Uani 1 1 d .
H3A H 0.8492 0.8239 -0.0129 0.042 Uiso 1 1 calc R
C4 C 0.80776(19) 0.66660(16) 0.02675(8) 0.0315(4) Uani 1 1 d .
H4A H 0.8823 0.6280 0.0053 0.038 Uiso 1 1 calc R
C5 C 0.71932(17) 0.60493(14) 0.06907(8) 0.0272(3) Uani 1 1 d .
C6 C 0.60870(17) 0.66196(15) 0.10045(8) 0.0284(3) Uani 1 1 d .
C7 C 0.74845(18) 0.48082(15) 0.08242(8) 0.0288(3) Uani 1 1 d .
C8 C 0.83718(18) 0.30227(15) 0.03289(9) 0.0298(4) Uani 1 1 d .
C9 C 0.7971(2) 0.22815(16) -0.01778(9) 0.0365(4) Uani 1 1 d .
H9A H 0.7374 0.2543 -0.0523 0.044 Uiso 1 1 calc R
C10 C 0.8448(2) 0.11560(17) -0.01785(10) 0.0439(5) Uani 1 1 d .
H10A H 0.8183 0.0650 -0.0528 0.053 Uiso 1 1 calc R
C11 C 0.9302(2) 0.07681(17) 0.03234(11) 0.0438(5) Uani 1 1 d .
H11A H 0.9627 -0.0003 0.0320 0.053 Uiso 1 1 calc R
C12 C 0.9684(2) 0.15020(17) 0.08309(10) 0.0418(4) Uani 1 1 d .
H12A H 1.0261 0.1229 0.1181 0.050 Uiso 1 1 calc R
C13 C 0.92345(19) 0.26348(16) 0.08363(9) 0.0346(4) Uani 1 1 d .
H13A H 0.9514 0.3140 0.1183 0.042 Uiso 1 1 calc R
C14 C 0.9421(2) 0.21599(16) -0.19169(9) 0.0353(4) Uani 1 1 d .
H14A H 1.0198 0.1743 -0.1756 0.042 Uiso 1 1 calc R
C15 C 0.8540(2) 0.16571(16) -0.23766(10) 0.0375(4) Uani 1 1 d .
H15A H 0.8723 0.0901 -0.2532 0.045 Uiso 1 1 calc R
C16 C 0.7394(2) 0.22490(16) -0.26120(10) 0.0367(4) Uani 1 1 d .
H16A H 0.6784 0.1897 -0.2923 0.044 Uiso 1 1 calc R
C17 C 0.71443(19) 0.33567(17) -0.23919(9) 0.0341(4) Uani 1 1 d .
H17A H 0.6367 0.3768 -0.2559 0.041 Uiso 1 1 calc R
C18 C 0.80234(17) 0.38788(15) -0.19261(8) 0.0288(3) Uani 1 1 d .
C19 C 0.91779(18) 0.32739(15) -0.16876(8) 0.0302(4) Uani 1 1 d .
C20 C 0.76912(18) 0.50542(15) -0.16708(8) 0.0307(4) Uani 1 1 d .
C21 C 0.68876(18) 0.69832(15) -0.20272(9) 0.0310(4) Uani 1 1 d .
C22 C 0.70272(19) 0.77408(16) -0.25580(9) 0.0330(4) Uani 1 1 d .
H22A H 0.7357 0.7466 -0.2975 0.040 Uiso 1 1 calc R
C23 C 0.66904(19) 0.88952(16) -0.24869(9) 0.0357(4) Uani 1 1 d .
H23A H 0.6793 0.9405 -0.2854 0.043 Uiso 1 1 calc R
C24 C 0.62061(19) 0.93035(16) -0.18829(10) 0.0365(4) Uani 1 1 d .
H24A H 0.5990 1.0095 -0.1830 0.044 Uiso 1 1 calc R
C25 C 0.6039(2) 0.85438(17) -0.13550(10) 0.0394(4) Uani 1 1 d .
H25A H 0.5687 0.8820 -0.0943 0.047 Uiso 1 1 calc R
C26 C 0.63747(19) 0.73913(16) -0.14174(9) 0.0358(4) Uani 1 1 d .
H26A H 0.6259 0.6883 -0.1051 0.043 Uiso 1 1 calc R

loop_
_atom_site_aniso_label
_atom_site_aniso_U_11
_atom_site_aniso_U_22
_atom_site_aniso_U_33
_atom_site_aniso_U_23
_atom_site_aniso_U_13
_atom_site_aniso_U_12
S1 0.0319(2) 0.0351(2) 0.0352(2) -0.00079(18) 0.00760(17) -0.00055(19)
S2 0.0347(2) 0.0448(3) 0.0350(2) -0.0029(2) -0.00678(19) -0.0007(2)
O1 0.0472(7) 0.0351(6) 0.0240(6) 0.0035(5) 0.0065(5) 0.0072(6)
O2 0.0563(9) 0.0408(7) 0.0239(6) -0.0011(6) -0.0029(6) 0.0085(6)
N1 0.0406(8) 0.0306(7) 0.0229(7) 0.0017(6) 0.0034(6) 0.0051(7)
N2 0.0392(8) 0.0328(7) 0.0237(7) -0.0025(6) -0.0001(6) 0.0020(7)
C1 0.0353(9) 0.0320(9) 0.0317(9) -0.0029(7) 0.0003(7) 0.0034(7)
C2 0.0460(11) 0.0306(9) 0.0342(9) 0.0023(8) 0.0015(8) 0.0028(8)
C3 0.0405(10) 0.0332(9) 0.0325(9) 0.0031(7) 0.0044(8) -0.0034(8)
C4 0.0337(9) 0.0350(9) 0.0259(8) -0.0018(7) 0.0017(7) 0.0015(8)
C5 0.0307(8) 0.0293(8) 0.0216(7) 0.0007(6) -0.0012(6) 0.0008(7)
C6 0.0299(8) 0.0319(8) 0.0235(8) -0.0019(7) -0.0008(6) -0.0002(7)
C7 0.0269(8) 0.0326(9) 0.0268(8) 0.0000(7) 0.0023(7) 0.0019(7)
C8 0.0302(9) 0.0304(8) 0.0288(9) 0.0004(7) 0.0075(7) 0.0032(7)
C9 0.0400(10) 0.0368(10) 0.0326(9) -0.0031(8) 0.0006(8) 0.0011(8)
C10 0.0520(12) 0.0347(10) 0.0451(11) -0.0105(9) 0.0077(9) -0.0030(9)
C11 0.0441(11) 0.0308(9) 0.0566(13) 0.0004(10) 0.0087(9) 0.0069(9)
C12 0.0394(10) 0.0397(10) 0.0462(11) 0.0066(9) -0.0001(9) 0.0088(9)
C13 0.0353(9) 0.0357(9) 0.0328(9) -0.0019(8) 0.0010(7) 0.0046(8)
C14 0.0342(9) 0.0336(9) 0.0382(10) 0.0050(8) 0.0003(8) -0.0003(8)
C15 0.0442(11) 0.0292(9) 0.0391(10) 0.0002(8) 0.0020(8) -0.0048(8)
C16 0.0391(10) 0.0359(10) 0.0353(10) -0.0024(8) -0.0049(8) -0.0082(8)
C17 0.0305(9) 0.0397(10) 0.0321(9) 0.0026(8) -0.0024(7) -0.0023(8)
C18 0.0306(8) 0.0331(9) 0.0228(7) 0.0015(7) 0.0025(6) -0.0027(7)
C19 0.0304(8) 0.0342(9) 0.0261(8) 0.0026(7) 0.0020(7) -0.0034(7)
C20 0.0294(9) 0.0358(9) 0.0271(8) 0.0018(7) 0.0007(7) -0.0007(7)
C21 0.0284(8) 0.0350(9) 0.0295(9) -0.0010(7) -0.0014(7) 0.0010(7)
C22 0.0333(9) 0.0376(10) 0.0281(9) -0.0004(7) 0.0002(7) 0.0023(8)
C23 0.0358(10) 0.0361(10) 0.0351(10) 0.0041(8) -0.0033(7) -0.0010(8)
C24 0.0321(9) 0.0334(9) 0.0439(10) -0.0030(8) -0.0018(8) 0.0033(8)
C25 0.0378(10) 0.0455(11) 0.0349(10) -0.0063(9) 0.0040(8) 0.0070(9)
C26 0.0361(9) 0.0412(10) 0.0300(9) 0.0018(8) 0.0037(7) 0.0014(8)

loop_
_atom_type_symbol
_atom_type_description
_atom_type_scat_dispersion_real
_atom_type_scat_dispersion_imag
_atom_type_scat_source
C C 0.0033 0.0016 'International Tables Vol C Tables 4.2.6.8 and 6.1.1.4'
H H 0.0000 0.0000 'International Tables Vol C Tables 4.2.6.8 and 6.1.1.4'
N N 0.0061 0.0033 'International Tables Vol C Tables 4.2.6.8 and 6.1.1.4'
O O 0.0106 0.0060 'International Tables Vol C Tables 4.2.6.8 and 6.1.1.4'
S S 0.1246 0.1234 'International Tables Vol C Tables 4.2.6.8 and 6.1.1.4'

loop_
_geom_angle_atom_site_label_1
_geom_angle_atom_site_label_2
_geom_angle_atom_site_label_3
_geom_angle
C6 S1 H1 97.8
C19 S2 H2 97.3
C7 N1 C8 124.65(15)
C7 N1 H1A 117.7
C8 N1 H1A 117.7
C20 N2 C21 126.81(15)
C20 N2 H2A 116.6
C21 N2 H2A 116.6
C2 C1 C6 120.67(17)
C2 C1 H1B 119.7
C6 C1 H1B 119.7
C1 C2 C3 120.84(17)
C1 C2 H2B 119.6
C3 C2 H2B 119.6
C4 C3 C2 119.17(18)
C4 C3 H3A 120.4
C2 C3 H3A 120.4
C3 C4 C5 121.03(17)
C3 C4 H4A 119.5
C5 C4 H4A 119.5
C4 C5 C6 119.43(15)
C4 C5 C7 119.27(15)
C6 C5 C7 121.23(15)
C1 C6 C5 118.85(16)
C1 C6 S1 120.35(13)
C5 C6 S1 120.78(13)
O1 C7 N1 122.66(16)
O1 C7 C5 121.60(15)
N1 C7 C5 115.73(14)
C9 C8 C13 120.05(17)
C9 C8 N1 118.70(16)
C13 C8 N1 121.17(16)
C8 C9 C10 119.68(18)
C8 C9 H9A 120.2
C10 C9 H9A 120.2
C11 C10 C9 120.45(19)
C11 C10 H10A 119.8
C9 C10 H10A 119.8
C10 C11 C12 119.76(19)
C10 C11 H11A 120.1
C12 C11 H11A 120.1
C11 C12 C13 120.72(19)
C11 C12 H12A 119.6
C13 C12 H12A 119.6
C12 C13 C8 119.33(18)
C12 C13 H13A 120.3
C8 C13 H13A 120.3
C15 C14 C19 120.65(17)
C15 C14 H14A 119.7
C19 C14 H14A 119.7
C14 C15 C16 120.43(17)
C14 C15 H15A 119.8
C16 C15 H15A 119.8
C17 C16 C15 119.57(18)
C17 C16 H16A 120.2
C15 C16 H16A 120.2
C16 C17 C18 120.78(18)
C16 C17 H17A 119.6
C18 C17 H17A 119.6
C17 C18 C19 119.38(16)
C17 C18 C20 119.72(16)
C19 C18 C20 120.86(15)
C14 C19 C18 119.18(16)
C14 C19 S2 120.46(14)
C18 C19 S2 120.34(13)
O2 C20 N2 123.31(16)
O2 C20 C18 121.15(16)
N2 C20 C18 115.53(14)
C22 C21 C26 119.20(17)
C22 C21 N2 117.49(15)
C26 C21 N2 123.31(16)
C21 C22 C23 120.83(17)
C21 C22 H22A 119.6
C23 C22 H22A 119.6
C24 C23 C22 120.08(18)
C24 C23 H23A 120.0
C22 C23 H23A 120.0
C23 C24 C25 119.23(18)
C23 C24 H24A 120.4
C25 C24 H24A 120.4
C26 C25 C24 121.36(18)
C26 C25 H25A 119.3
C24 C25 H25A 119.3
C25 C26 C21 119.28(18)
C25 C26 H26A 120.4
C21 C26 H26A 120.4

loop_
_geom_bond_atom_site_label_1
_geom_bond_atom_site_label_2
_geom_bond_distance
S1 C6 1.7650(17)
S1 H1 1.1864
S2 C19 1.7723(18)
S2 H2 1.1586
O1 C7 1.234(2)
O2 C20 1.229(2)
N1 C7 1.349(2)
N1 C8 1.424(2)
N1 H1A 0.8800
N2 C20 1.355(2)
N2 C21 1.418(2)
N2 H2A 0.8800
C1 C2 1.379(3)
C1 C6 1.398(2)
C1 H1B 0.9500
C2 C3 1.387(3)
C2 H2B 0.9500
C3 C4 1.382(3)
C3 H3A 0.9500
C4 C5 1.401(2)
C4 H4A 0.9500
C5 C6 1.405(2)
C5 C7 1.495(2)
C8 C9 1.387(2)
C8 C13 1.389(2)
C9 C10 1.388(3)
C9 H9A 0.9500
C10 C11 1.376(3)
C10 H10A 0.9500
C11 C12 1.379(3)
C11 H11A 0.9500
C12 C13 1.387(3)
C12 H12A 0.9500
C13 H13A 0.9500
C14 C15 1.383(3)
C14 C19 1.395(3)
C14 H14A 0.9500
C15 C16 1.384(3)
C15 H15A 0.9500
C16 C17 1.383(3)
C16 H16A 0.9500
C17 C18 1.400(2)
C17 H17A 0.9500
C18 C19 1.401(2)
C18 C20 1.495(2)
C21 C22 1.388(2)
C21 C26 1.402(2)
C22 C23 1.389(3)
C22 H22A 0.9500
C23 C24 1.382(3)
C23 H23A 0.9500
C24 C25 1.388(3)
C24 H24A 0.9500
C25 C26 1.385(3)
C25 H25A 0.9500
C26 H26A 0.9500

loop_
_geom_hbond_atom_site_label_D
_geom_hbond_atom_site_label_H
_geom_hbond_atom_site_label_A
_geom_hbond_distance_DH
_geom_hbond_distance_HA
_geom_hbond_distance_DA
_geom_hbond_angle_DHA
_geom_hbond_site_symmetry_A
N1 H1A O2 0.88 2.16 3.036(2) 172.6 .
N2 H2A O1 0.88 2.18 2.9991(19) 155.3 2_664

loop_
_geom_torsion_atom_site_label_1
_geom_torsion_atom_site_label_2
_geom_torsion_atom_site_label_3
_geom_torsion_atom_site_label_4
_geom_torsion
C6 C1 C2 C3 1.0(3)
C1 C2 C3 C4 -0.3(3)
C2 C3 C4 C5 -0.4(3)
C3 C4 C5 C6 0.4(3)
C3 C4 C5 C7 -176.84(16)
C2 C1 C6 C5 -1.1(3)
C2 C1 C6 S1 -179.70(14)
C4 C5 C6 C1 0.4(2)
C7 C5 C6 C1 177.53(16)
C4 C5 C6 S1 179.02(13)
C7 C5 C6 S1 -3.8(2)
C8 N1 C7 O1 -3.7(3)
C8 N1 C7 C5 175.16(15)
C4 C5 C7 O1 140.04(18)
C6 C5 C7 O1 -37.1(3)
C4 C5 C7 N1 -38.9(2)
C6 C5 C7 N1 143.98(16)
C7 N1 C8 C9 138.43(19)
C7 N1 C8 C13 -44.7(3)
C13 C8 C9 C10 -0.6(3)
N1 C8 C9 C10 176.23(17)
C8 C9 C10 C11 0.7(3)
C9 C10 C11 C12 0.1(3)
C10 C11 C12 C13 -1.0(3)
C11 C12 C13 C8 1.1(3)
C9 C8 C13 C12 -0.2(3)
N1 C8 C13 C12 -177.02(17)
C19 C14 C15 C16 -0.6(3)
C14 C15 C16 C17 1.0(3)
C15 C16 C17 C18 -1.0(3)
C16 C17 C18 C19 0.8(3)
C16 C17 C18 C20 -176.96(17)
C15 C14 C19 C18 0.3(3)
C15 C14 C19 S2 -178.03(14)
C17 C18 C19 C14 -0.4(2)
C20 C18 C19 C14 177.29(16)
C17 C18 C19 S2 177.96(13)
C20 C18 C19 S2 -4.3(2)
C21 N2 C20 O2 0.5(3)
C21 N2 C20 C18 179.76(15)
C17 C18 C20 O2 135.98(19)
C19 C18 C20 O2 -41.7(3)
C17 C18 C20 N2 -43.3(2)
C19 C18 C20 N2 138.99(17)
C20 N2 C21 C22 154.48(18)
C20 N2 C21 C26 -26.0(3)
C26 C21 C22 C23 1.2(3)
N2 C21 C22 C23 -179.28(17)
C21 C22 C23 C24 -0.2(3)
C22 C23 C24 C25 -1.1(3)
C23 C24 C25 C26 1.4(3)
C24 C25 C26 C21 -0.3(3)
C22 C21 C26 C25 -1.0(3)
N2 C21 C26 C25 179.54(17)
